data_9012655
loop_
_publ_author_name
'Pushcharovsky, D. Y.'
'Lebedeva, Y. S.'
'Pekov, I. V.'
'Ferraris, G.'
'Novakova, A. A.'
'Ivaldi, G.'

_publ_section_title
;
 Crystal structure of magnesioferrikatophorite
 Locality: Turiy Cape, Kola Peninsula, Russia
;
_journal_name_full 'Crystallography Reports'
_journal_page_first 16
_journal_page_last 23
_journal_paper_doi 10.1134/1.1541736
_journal_volume 48
_journal_year 2003
_chemical_formula_sum
;Al0.84 Ca0.82 F0.29 Fe2.1 H1.47 K0.13 Mg2.7 Mn0.02 Na2.05 O23.71 Si7.16
 Ti0.17
;
_chemical_name_mineral Ferri-magnesiokatophorite

loop_
_[local]_alternative_name_id
_[local]_alternative_name_type
_[local]_alternative_name_source
_[local]_alternative_name_source_id
_[local]_alternative_name_value
1 mineral AMCSD 0012382 Ferri-katophorite
2 mineral AMCSD 0012383 Magnesio-ferri-katophorite

_space_group_IT_number 12
_symmetry_space_group_name_Hall '-C 2y'
_symmetry_space_group_name_H-M 'C 1 2/m 1'
_cell_angle_alpha 90
_cell_angle_beta 104.39
_cell_angle_gamma 90
_cell_formula_units_Z 2
_cell_length_a 9.875
_cell_length_b 18.010
_cell_length_c 5.309
_cell_volume 914.576
_exptl_crystal_density_diffrn 3.222
_cod_original_formula_sum 'Na2.05 K.13 Mg2.7 Fe2.1 Ti.17 Mn.02 Ca.82 Si7.16 Al.84 O23.71 F.29 H1.47'
_cod_database_code 9012655

loop_
_symmetry_equiv_pos_as_xyz
x,y,z
1/2+x,1/2+y,z
x,-y,z
1/2+x,1/2-y,z
-x,y,-z
1/2-x,1/2+y,-z
-x,-y,-z
1/2-x,1/2-y,-z

loop_
_atom_site_label
_atom_site_fract_x
_atom_site_fract_y
_atom_site_fract_z
_atom_site_occupancy
_atom_site_U_iso_or_equiv
_atom_site_type_symbol
_atom_site_attached_hydrogens
NaAm 0.50000 0.00000 0.00000 0.56000 0.10040 Na 0
KAm 0.50000 0.00000 0.00000 0.13000 0.10040 K 0
NaA2 0.44870 0.00000 0.88028 0.15500 0.03390 Na 0
MgM1 0.00000 0.08874 0.50000 0.70500 0.00870 Mg 0
FeM1 0.00000 0.08874 0.50000 0.21000 0.00870 Fe 0
TiM1 0.00000 0.08874 0.50000 0.08500 0.00870 Ti 0
FeM2 0.00000 0.18063 0.00000 0.65500 0.00960 Fe 0
MgM2 0.00000 0.18063 0.00000 0.34500 0.00960 Mg 0
MgM3 0.00000 0.00000 0.00000 0.60000 0.00700 Mg 0
FeM3 0.00000 0.00000 0.00000 0.37000 0.00700 Fe 0
MnM3 0.00000 0.00000 0.00000 0.02000 0.00700 Mn 0
NaM4 0.00000 0.27810 0.50000 0.59000 0.01500 Na 0
CaM4 0.00000 0.27810 0.50000 0.41000 0.01500 Ca 0
Si1 0.28009 0.08562 0.29680 0.79000 0.00750 Si 0
Al1 0.28009 0.08562 0.29680 0.21000 0.00750 Al 0
Si2 0.28894 0.17158 0.80490 1.00000 0.00680 Si 0
O1 0.10980 0.08820 0.21440 1.00000 0.00950 O 0
O2 0.11940 0.17110 0.73130 1.00000 0.01060 O 0
O-H3 0.10840 0.00000 0.71080 0.73500 0.01010 O 1
F3 0.10840 0.00000 0.71080 0.14500 0.01010 F 0
O3 0.10840 0.00000 0.71080 0.12000 0.01010 O 0
O4 0.36400 0.24950 0.79480 1.00000 0.01240 O 0
O5 0.34940 0.13230 0.09270 1.00000 0.01530 O 0
O6 0.34270 0.11760 0.59320 1.00000 0.01370 O 0
O7 0.33840 0.00000 0.28670 1.00000 0.01490 O 0

loop_
_cod_changelog_entry_id
_cod_changelog_entry_author
_cod_changelog_entry_date
_cod_changelog_entry_text
1
;cod-tools version 3.8.0
Id: cif_guess_AMCSD_atom_types 9581 2023-05-17 12:35:41Z saulius
;
2023-05-18T11:42:05+03:00
;Derived atom types and hydrogen counts
from atom names that follow the AMCSD naming convention
(Wat == water, O-H == hydroxyl).
;

_database_code_amcsd 0012382

loop_
_cod_related_entry_id
_cod_related_entry_database
_cod_related_entry_code
1 AMCSD 0012382
2 AMCSD 0012383
